data_4500448
loop_
_publ_author_name
'Arlin, Jean-Baptiste'
'Florence, Alastair J.'
'Johnston, Andrea'
'Kennedy, Alan R.'
'Miller, Gary J.'
'Patterson, Kirsty'

_publ_section_title
;
 Systematic Data Set for Structure&#x2212;Property Investigations:
 Solubility and Solid-State Structure of Alkaline Earth Metal Salts of
 Benzoates
;
_journal_issue 4
_journal_name_full 'Crystal Growth &amp; Design'
_journal_page_first 1318
_journal_paper_doi 10.1021/cg101547r
_journal_volume 11
_journal_year 2011
_chemical_formula_sum 'C14 H26 Ca N2 O17'
_chemical_formula_weight 534.45
_chemical_name_systematic
;
 ?
;
_space_group_IT_number 4
_symmetry_cell_setting monoclinic
_symmetry_space_group_name_Hall 'P 2yb'
_symmetry_space_group_name_H-M 'P 1 21 1'
_atom_sites_solution_hydrogens geom
_atom_sites_solution_primary direct
_atom_sites_solution_secondary difmap
_audit_creation_method SHELXL-97
_cell_angle_alpha 90.00
_cell_angle_beta 94.767(2)
_cell_angle_gamma 90.00
_cell_formula_units_Z 4
_cell_length_a 15.093(2)
_cell_length_b 9.9490(5)
_cell_length_c 15.713(2)
_cell_measurement_temperature 123(2)
_cell_volume 2351.3(4)
_computing_structure_refinement 'SHELXL-97 (Sheldrick, 1997)'
_diffrn_ambient_temperature 123(2)
_diffrn_measured_fraction_theta_full 0.980
_diffrn_measured_fraction_theta_max 0.976
_diffrn_measurement_device_type 'Nonius Kappa CCD'
_diffrn_measurement_method 'omega and phi scans'
_diffrn_radiation_monochromator graphite
_diffrn_radiation_source 'fine-focus sealed tube'
_diffrn_radiation_type MoK\a
_diffrn_radiation_wavelength 0.71073
_diffrn_reflns_av_R_equivalents 0.0000
_diffrn_reflns_av_sigmaI/netI 0.0626
_diffrn_reflns_limit_h_max 19
_diffrn_reflns_limit_h_min -19
_diffrn_reflns_limit_k_max 12
_diffrn_reflns_limit_k_min -12
_diffrn_reflns_limit_l_max 20
_diffrn_reflns_limit_l_min -20
_diffrn_reflns_number 10551
_diffrn_reflns_theta_full 25.00
_diffrn_reflns_theta_max 27.57
_diffrn_reflns_theta_min 1.30
_exptl_absorpt_coefficient_mu 0.350
_exptl_absorpt_correction_type none
_exptl_crystal_colour colourless
_exptl_crystal_density_diffrn 1.510
_exptl_crystal_density_method 'not measured'
_exptl_crystal_description block
_exptl_crystal_F_000 1120
_exptl_crystal_size_max 0.38
_exptl_crystal_size_mid 0.30
_exptl_crystal_size_min 0.22
_refine_diff_density_max 0.267
_refine_diff_density_min -0.250
_refine_diff_density_rms 0.060
_refine_ls_abs_structure_details 'Flack H D (1983), Acta Cryst. A39, 876-881'
_refine_ls_abs_structure_Flack 0.47(4)
_refine_ls_extinction_method none
_refine_ls_goodness_of_fit_ref 1.064
_refine_ls_hydrogen_treatment mixed
_refine_ls_matrix_type full
_refine_ls_number_parameters 733
_refine_ls_number_reflns 10551
_refine_ls_number_restraints 37
_refine_ls_restrained_S_all 1.064
_refine_ls_R_factor_all 0.0774
_refine_ls_R_factor_gt 0.0460
_refine_ls_shift/su_max 0.001
_refine_ls_shift/su_mean 0.000
_refine_ls_structure_factor_coef Fsqd
_refine_ls_weighting_details 'calc w=1/[\s^2^(Fo^2^)+(0.0265P)^2^+1.4326P] where P=(Fo^2^+2Fc^2^)/3'
_refine_ls_weighting_scheme calc
_refine_ls_wR_factor_gt 0.0825
_refine_ls_wR_factor_ref 0.0956
_reflns_number_gt 7964
_reflns_number_total 10551
_reflns_threshold_expression I>2\s(I)
_cod_data_source_file cg101547r_si_001.cif
_cod_data_source_block jb8
_cod_original_sg_symbol_H-M P21
_cod_database_code 4500448

loop_
_symmetry_equiv_pos_as_xyz
'x, y, z'
'-x, y+1/2, -z'

loop_
_atom_site_label
_atom_site_type_symbol
_atom_site_fract_x
_atom_site_fract_y
_atom_site_fract_z
_atom_site_U_iso_or_equiv
_atom_site_adp_type
_atom_site_occupancy
_atom_site_symmetry_multiplicity
_atom_site_calc_flag
_atom_site_refinement_flags
Ca1 Ca 0.22204(5) 0.36462(7) 0.00302(5) 0.01594(18) Uani 1 1 d .
Ca2 Ca 0.27842(5) 0.77178(7) -0.00279(5) 0.01589(18) Uani 1 1 d .
O1 O 0.0835(2) 0.6521(3) 0.1570(2) 0.0244(7) Uani 1 1 d .
O2 O 0.0425(2) 0.8680(4) 0.1464(2) 0.0256(7) Uani 1 1 d .
O1W O 0.2913(2) 0.9678(3) -0.0923(2) 0.0236(7) Uani 1 1 d D
H1W H 0.290(3) 0.963(4) -0.1477(12) 0.035 Uiso 1 1 d D
H2W H 0.292(3) 1.052(2) -0.082(2) 0.035 Uiso 1 1 d D
O3 O 0.25813(18) 0.7586(3) 0.56875(16) 0.0396(6) Uani 1 1 d .
O2W O 0.0654(2) 0.3252(3) 0.0040(2) 0.0256(8) Uani 1 1 d D
H3W H 0.050(3) 0.253(3) 0.028(3) 0.038 Uiso 1 1 d D
H4W H 0.030(3) 0.323(4) -0.044(2) 0.038 Uiso 1 1 d D
O4 O 0.1896(2) 0.9485(3) 0.57230(17) 0.0461(8) Uani 1 1 d .
O3W O 0.14965(18) 0.9103(3) 0.0123(2) 0.0221(6) Uani 1 1 d D
H5W H 0.109(2) 0.899(5) 0.0473(19) 0.033 Uiso 1 1 d D
H6W H 0.119(2) 0.925(5) -0.0353(15) 0.033 Uiso 1 1 d D
O5 O 0.3052(2) 0.6949(3) 0.1452(2) 0.0248(7) Uani 1 1 d .
O4W O 0.15871(18) 0.5984(3) 0.0078(2) 0.0191(6) Uani 1 1 d D
H7W H 0.133(2) 0.607(5) 0.0542(15) 0.029 Uiso 1 1 d D
H8W H 0.117(2) 0.587(4) -0.0315(17) 0.029 Uiso 1 1 d D
O6 O 0.3082(2) 0.9155(3) 0.1379(2) 0.0249(7) Uani 1 1 d .
O5W O 0.34409(18) 0.5366(3) -0.0075(2) 0.0185(6) Uani 1 1 d D
H9W H 0.373(2) 0.519(4) -0.0520(15) 0.028 Uiso 1 1 d D
H10W H 0.384(2) 0.515(4) 0.0337(16) 0.028 Uiso 1 1 d D
O7 O 0.50509(18) 0.7380(3) 0.55703(16) 0.0344(6) Uani 1 1 d .
O6W O 0.2434(2) 0.7038(4) -0.1465(2) 0.0282(7) Uani 1 1 d .
O8 O 0.4445(2) 0.9332(3) 0.56924(16) 0.0363(7) Uani 1 1 d .
O7W O 0.0167(2) 0.6273(4) -0.1107(2) 0.0270(8) Uani 1 1 d .
O9 O 0.2081(2) 0.4375(3) -0.1456(2) 0.0254(7) Uani 1 1 d .
O8W O 0.2605(2) 0.4307(3) 0.1463(2) 0.0254(7) Uani 1 1 d D
H15W H 0.278(3) 0.511(2) 0.159(3) 0.038 Uiso 1 1 d D
H16W H 0.238(3) 0.407(4) 0.1930(19) 0.038 Uiso 1 1 d D
O10 O 0.1798(2) 0.2200(3) -0.1396(2) 0.0248(7) Uani 1 1 d .
O9W O 0.2057(2) 0.1660(3) 0.0914(2) 0.0249(7) Uani 1 1 d D
H17W H 0.190(3) 0.167(4) 0.1428(14) 0.037 Uiso 1 1 d D
H18W H 0.185(2) 0.092(3) 0.071(2) 0.037 Uiso 1 1 d D
O11 O 0.0509(2) 0.4451(3) -0.57108(17) 0.0477(8) Uani 1 1 d .
O10W O 0.34718(19) 0.2206(3) -0.0149(2) 0.0205(6) Uani 1 1 d .
O12 O 0.0033(2) 0.2424(3) -0.56008(17) 0.0391(7) Uani 1 1 d .
O11W O 0.4347(2) -0.1843(3) -0.0015(3) 0.0259(9) Uani 1 1 d .
O13 O 0.4259(2) 0.4907(3) -0.1568(2) 0.0258(7) Uani 1 1 d .
O12W O -0.0710(2) 0.5022(3) 0.1401(2) 0.0266(7) Uani 1 1 d D
H23W H -0.0259(19) 0.551(4) 0.130(3) 0.040 Uiso 1 1 d D
H24W H -0.111(2) 0.565(4) 0.144(3) 0.040 Uiso 1 1 d D
O14 O 0.4512(2) 0.2699(3) -0.1468(2) 0.0248(7) Uani 1 1 d .
O13W O 0.4792(3) 0.3273(3) 0.2511(3) 0.0352(9) Uani 1 1 d .
O15 O 0.3052(2) 0.4176(3) -0.58578(16) 0.0446(7) Uani 1 1 d .
O14W O 0.3352(2) -0.1317(4) -0.2560(2) 0.0352(8) Uani 1 1 d D
H27W H 0.316(3) -0.118(5) -0.3076(16) 0.053 Uiso 1 1 d D
H28W H 0.3922(13) -0.138(5) -0.260(3) 0.053 Uiso 1 1 d D
O16 O 0.25325(19) 0.2213(3) -0.56021(17) 0.0390(7) Uani 1 1 d .
O15W O 0.5127(2) 0.0067(3) -0.1129(2) 0.0228(7) Uani 1 1 d D
H29W H 0.499(3) 0.086(2) -0.130(3) 0.034 Uiso 1 1 d D
H30W H 0.519(3) -0.034(4) -0.1621(18) 0.034 Uiso 1 1 d D
O16W O 0.1706(2) 0.2650(4) -0.7431(2) 0.0353(8) Uani 1 1 d D
H31W H 0.192(3) 0.280(5) -0.6910(16) 0.053 Uiso 1 1 d D
H32W H 0.1170(15) 0.296(5) -0.741(3) 0.053 Uiso 1 1 d D
O17W O 0.5805(2) 0.6335(3) -0.1400(2) 0.0246(7) Uani 1 1 d .
O18W O -0.0149(2) 1.3014(4) 0.2497(3) 0.0353(9) Uani 1 1 d D
H35W H -0.041(3) 1.363(5) 0.218(3) 0.053 Uiso 1 1 d D
H36W H -0.052(3) 1.290(4) 0.288(2) 0.053 Uiso 1 1 d D
N1 N 0.4603(3) 0.8318(4) 0.5280(3) 0.0247(9) Uani 1 1 d .
N2 N 0.2091(3) 0.8449(4) 0.5352(3) 0.0286(9) Uani 1 1 d .
N3 N 0.0429(3) 0.3423(4) -0.5300(3) 0.0272(9) Uani 1 1 d .
N4 N 0.2932(3) 0.3237(4) -0.5374(3) 0.0293(10) Uani 1 1 d .
C1 C 0.0756(3) 0.7681(5) 0.1873(3) 0.0205(10) Uani 1 1 d .
C2 C 0.1103(3) 0.7904(5) 0.2792(3) 0.0188(10) Uani 1 1 d .
C3 C 0.1503(2) 0.6845(4) 0.3246(2) 0.0233(8) Uani 1 1 d .
H3 H 0.1553 0.5996 0.2978 0.028 Uiso 1 1 calc R
C4 C 0.1831(2) 0.7013(4) 0.4092(2) 0.0247(8) Uani 1 1 d .
H4 H 0.2111 0.6291 0.4406 0.030 Uiso 1 1 calc R
C5 C 0.1738(3) 0.8267(5) 0.4465(4) 0.0230(11) Uani 1 1 d .
C6 C 0.1341(2) 0.9341(4) 0.4024(2) 0.0229(8) Uani 1 1 d .
H6 H 0.1284 1.0187 0.4295 0.028 Uiso 1 1 calc R
C7 C 0.1029(2) 0.9156(4) 0.3180(2) 0.0209(8) Uani 1 1 d .
H7 H 0.0764 0.9884 0.2862 0.025 Uiso 1 1 calc R
C8 C 0.3202(3) 0.8070(4) 0.1789(4) 0.0197(11) Uani 1 1 d .
C9 C 0.3558(3) 0.8147(4) 0.2715(3) 0.0180(10) Uani 1 1 d .
C10 C 0.3944(2) 0.7003(4) 0.3100(2) 0.0204(8) Uani 1 1 d .
H10 H 0.3968 0.6191 0.2785 0.025 Uiso 1 1 calc R
C11 C 0.4295(2) 0.7053(4) 0.3949(2) 0.0208(7) Uani 1 1 d .
H11 H 0.4573 0.6293 0.4223 0.025 Uiso 1 1 calc R
C12 C 0.4220(3) 0.8252(5) 0.4374(3) 0.0203(10) Uani 1 1 d .
C13 C 0.3837(2) 0.9396(4) 0.4012(2) 0.0234(8) Uani 1 1 d .
H13 H 0.3800 1.0199 0.4334 0.028 Uiso 1 1 calc R
C14 C 0.3509(2) 0.9336(4) 0.3169(2) 0.0212(8) Uani 1 1 d .
H14 H 0.3249 1.0111 0.2897 0.025 Uiso 1 1 calc R
C15 C 0.1807(3) 0.3279(4) -0.1795(3) 0.0178(10) Uani 1 1 d .
C16 C 0.1458(3) 0.3325(4) -0.2723(3) 0.0168(10) Uani 1 1 d .
C17 C 0.1138(2) 0.2152(4) -0.3133(2) 0.0222(8) Uani 1 1 d .
H17 H 0.1158 0.1327 -0.2827 0.027 Uiso 1 1 calc R
C18 C 0.0793(2) 0.2171(4) -0.3976(2) 0.0236(8) Uani 1 1 d .
H18 H 0.0567 0.1375 -0.4248 0.028 Uiso 1 1 calc R
C19 C 0.0786(3) 0.3371(5) -0.4413(3) 0.0209(10) Uani 1 1 d .
C20 C 0.1112(2) 0.4562(4) -0.4034(2) 0.0240(8) Uani 1 1 d .
H20 H 0.1113 0.5376 -0.4350 0.029 Uiso 1 1 calc R
C21 C 0.1432(2) 0.4519(4) -0.3185(2) 0.0223(8) Uani 1 1 d .
H21 H 0.1639 0.5324 -0.2910 0.027 Uiso 1 1 calc R
C22 C 0.4259(3) 0.3747(5) -0.1870(3) 0.0217(10) Uani 1 1 d .
C23 C 0.3920(3) 0.3592(5) -0.2797(3) 0.0209(10) Uani 1 1 d .
C24 C 0.3622(2) 0.2351(4) -0.3121(2) 0.0230(9) Uani 1 1 d .
H24 H 0.3649 0.1584 -0.2760 0.028 Uiso 1 1 calc R
C25 C 0.3288(2) 0.2231(4) -0.3964(2) 0.0244(8) Uani 1 1 d .
H25 H 0.3070 0.1395 -0.4186 0.029 Uiso 1 1 calc R
C26 C 0.3280(3) 0.3351(5) -0.4468(3) 0.0200(10) Uani 1 1 d .
C27 C 0.3591(2) 0.4594(4) -0.4184(2) 0.0262(8) Uani 1 1 d .
H27 H 0.3592 0.5342 -0.4560 0.031 Uiso 1 1 calc R
C28 C 0.3899(2) 0.4709(4) -0.3335(2) 0.0246(8) Uani 1 1 d .
H28 H 0.4099 0.5556 -0.3115 0.030 Uiso 1 1 calc R
H11W H 0.271(4) 0.748(7) -0.185(4) 0.09(2) Uiso 1 1 d .
H12W H 0.245(4) 0.632(6) -0.155(4) 0.062(19) Uiso 1 1 d .
H13W H 0.031(4) 0.661(5) -0.150(3) 0.042(15) Uiso 1 1 d .
H14W H -0.011(4) 0.562(6) -0.126(4) 0.09(2) Uiso 1 1 d .
H19W H 0.383(3) 0.245(6) -0.048(3) 0.048(13) Uiso 1 1 d .
H20W H 0.381(4) 0.185(6) 0.035(3) 0.072(17) Uiso 1 1 d .
H21W H 0.449(3) -0.120(5) -0.033(3) 0.053(14) Uiso 1 1 d .
H22W H 0.464(4) -0.192(5) 0.040(3) 0.043(14) Uiso 1 1 d .
H25W H 0.458(4) 0.253(6) 0.222(4) 0.080(19) Uiso 1 1 d .
H26W H 0.477(3) 0.312(3) 0.308(3) 0.029(11) Uiso 1 1 d .
H33W H 0.524(3) 0.597(5) -0.148(3) 0.047(14) Uiso 1 1 d .
H34W H 0.615(4) 0.574(7) -0.153(5) 0.10(2) Uiso 1 1 d .

loop_
_atom_site_aniso_label
_atom_site_aniso_U_11
_atom_site_aniso_U_22
_atom_site_aniso_U_33
_atom_site_aniso_U_23
_atom_site_aniso_U_13
_atom_site_aniso_U_12
Ca1 0.0165(4) 0.0130(4) 0.0182(5) 0.0001(3) 0.0008(3) 0.0001(3)
Ca2 0.0167(4) 0.0136(4) 0.0170(4) 0.0003(3) -0.0008(3) 0.0000(3)
O1 0.0293(16) 0.0230(17) 0.0209(17) -0.0042(13) 0.0013(13) -0.0007(13)
O2 0.0292(17) 0.0280(18) 0.0191(17) 0.0001(15) -0.0006(13) 0.0070(15)
O1W 0.0306(17) 0.0131(14) 0.0273(18) 0.0036(13) 0.0027(14) 0.0011(13)
O3 0.0435(17) 0.0444(17) 0.0288(14) 0.0022(13) -0.0101(12) 0.0122(14)
O2W 0.0201(19) 0.0293(19) 0.027(2) 0.0075(13) 0.0000(15) -0.0026(12)
O4 0.079(2) 0.0302(16) 0.0270(14) -0.0099(12) -0.0087(14) 0.0053(15)
O3W 0.0227(15) 0.0229(16) 0.0212(16) 0.0029(13) 0.0042(12) 0.0019(13)
O5 0.0359(17) 0.0165(15) 0.0211(16) -0.0030(13) -0.0030(12) -0.0076(12)
O4W 0.0185(15) 0.0192(15) 0.0197(17) -0.0006(12) 0.0014(12) -0.0011(12)
O6 0.0297(16) 0.0220(16) 0.0218(16) 0.0033(13) -0.0046(12) -0.0001(13)
O5W 0.0169(15) 0.0183(15) 0.0200(16) -0.0010(13) -0.0012(12) 0.0009(12)
O7 0.0360(15) 0.0400(17) 0.0260(13) 0.0061(12) -0.0044(12) 0.0075(13)
O6W 0.042(2) 0.0206(18) 0.0210(17) -0.0015(15) -0.0009(14) -0.0036(16)
O8 0.0589(19) 0.0271(15) 0.0216(13) -0.0054(11) -0.0048(12) -0.0050(13)
O7W 0.0263(18) 0.0251(19) 0.030(2) 0.0019(15) 0.0027(15) -0.0015(14)
O9 0.0352(16) 0.0196(16) 0.0207(16) -0.0009(13) -0.0017(12) -0.0066(12)
O8W 0.0392(18) 0.0166(15) 0.0202(16) -0.0003(13) 0.0015(13) -0.0089(14)
O10 0.0335(17) 0.0165(15) 0.0230(17) 0.0025(13) -0.0047(13) -0.0029(13)
O9W 0.0325(17) 0.0176(15) 0.0252(18) 0.0000(13) 0.0067(14) -0.0032(13)
O11 0.085(2) 0.0281(16) 0.0277(14) 0.0079(12) -0.0112(14) -0.0075(15)
O10W 0.0172(15) 0.0171(14) 0.0270(17) 0.0010(13) 0.0015(13) 0.0018(12)
O12 0.0566(19) 0.0345(17) 0.0241(14) -0.0026(12) -0.0096(13) -0.0151(14)
O11W 0.0211(19) 0.028(2) 0.028(2) 0.0065(13) -0.0046(16) -0.0030(12)
O13 0.0257(16) 0.0275(18) 0.0248(18) -0.0058(13) 0.0050(13) -0.0030(13)
O12W 0.0271(17) 0.0210(16) 0.0314(19) -0.0030(13) 0.0014(14) -0.0016(13)
O14 0.0251(16) 0.0251(17) 0.0238(18) 0.0013(16) -0.0003(13) 0.0031(14)
O13W 0.051(2) 0.033(2) 0.021(2) -0.0021(14) -0.0006(17) -0.0090(16)
O15 0.068(2) 0.0376(16) 0.0257(14) 0.0064(12) -0.0097(14) -0.0043(14)
O14W 0.042(2) 0.042(2) 0.0209(18) 0.0010(17) 0.0021(15) -0.0058(18)
O16 0.0483(18) 0.0363(16) 0.0312(15) -0.0059(12) -0.0047(13) -0.0100(14)
O15W 0.0264(17) 0.0219(17) 0.0197(17) -0.0013(13) 0.0011(13) -0.0001(13)
O16W 0.0387(19) 0.043(2) 0.0242(19) 0.0019(17) 0.0017(15) -0.0063(17)
O17W 0.0199(15) 0.0246(17) 0.0289(18) -0.0031(13) -0.0007(13) 0.0008(13)
O18W 0.044(2) 0.036(2) 0.026(2) -0.0018(14) -0.0008(17) 0.0072(15)
N1 0.0255(18) 0.028(2) 0.0199(18) 0.0019(14) -0.0017(14) -0.0093(15)
N2 0.031(2) 0.031(2) 0.024(2) -0.0021(16) -0.0026(16) -0.0046(16)
N3 0.031(2) 0.031(2) 0.0195(18) -0.0036(15) 0.0002(14) -0.0015(16)
N4 0.029(2) 0.033(2) 0.025(2) -0.0018(15) -0.0008(17) 0.0067(15)
C1 0.015(2) 0.025(2) 0.022(2) -0.002(2) 0.0038(17) -0.0048(18)
C2 0.016(2) 0.023(2) 0.017(2) 0.0010(18) 0.0008(17) -0.0007(17)
C3 0.028(2) 0.0200(18) 0.0219(17) -0.0027(14) 0.0010(15) 0.0020(15)
C4 0.024(2) 0.025(2) 0.0259(18) 0.0035(15) 0.0018(16) 0.0042(15)
C5 0.023(2) 0.024(2) 0.022(2) -0.0050(16) 0.0011(18) -0.0047(15)
C6 0.025(2) 0.0153(17) 0.0279(19) -0.0029(14) -0.0006(16) 0.0004(15)
C7 0.0202(19) 0.0185(17) 0.0236(18) 0.0020(14) -0.0003(15) 0.0012(15)
C8 0.014(2) 0.021(2) 0.024(3) 0.0012(19) 0.0055(19) -0.0023(17)
C9 0.018(2) 0.019(2) 0.017(3) 0.0019(16) 0.0028(18) -0.0021(16)
C10 0.024(2) 0.0172(17) 0.0204(17) -0.0021(13) 0.0030(15) -0.0002(15)
C11 0.0204(19) 0.0225(18) 0.0191(16) 0.0034(14) 0.0000(14) -0.0007(15)
C12 0.017(2) 0.030(2) 0.013(2) 0.0017(15) -0.0002(16) -0.0039(16)
C13 0.027(2) 0.0197(19) 0.0234(18) -0.0024(14) 0.0016(16) -0.0029(16)
C14 0.0213(19) 0.0198(18) 0.0219(18) 0.0006(14) -0.0019(15) -0.0004(15)
C15 0.016(2) 0.020(2) 0.016(3) -0.0032(17) -0.0016(19) 0.0027(17)
C16 0.013(2) 0.018(2) 0.019(3) -0.0034(17) -0.0012(18) 0.0010(15)
C17 0.028(2) 0.0160(17) 0.0221(18) 0.0014(14) -0.0009(16) 0.0001(16)
C18 0.031(2) 0.0208(19) 0.0182(17) -0.0013(14) -0.0040(16) -0.0041(16)
C19 0.025(2) 0.021(2) 0.017(2) 0.0001(15) 0.0006(17) 0.0029(16)
C20 0.027(2) 0.0192(19) 0.0255(18) 0.0015(14) 0.0004(15) 0.0005(15)
C21 0.026(2) 0.0193(18) 0.0218(17) -0.0034(14) 0.0007(15) -0.0025(15)
C22 0.017(2) 0.031(3) 0.018(2) -0.002(2) 0.0042(17) -0.0006(19)
C23 0.016(2) 0.025(2) 0.023(2) -0.003(2) 0.0039(17) -0.0005(18)
C24 0.024(2) 0.0216(19) 0.0229(18) 0.0024(14) 0.0004(15) -0.0007(15)
C25 0.026(2) 0.0208(19) 0.0259(19) -0.0045(15) -0.0004(16) -0.0016(16)
C26 0.019(2) 0.025(2) 0.016(2) -0.0015(15) -0.0037(16) 0.0028(15)
C27 0.030(2) 0.0220(19) 0.0265(19) 0.0001(14) 0.0009(16) 0.0033(16)
C28 0.029(2) 0.0198(18) 0.0253(18) -0.0024(14) 0.0029(16) -0.0033(16)

loop_
_atom_type_symbol
_atom_type_description
_atom_type_scat_dispersion_real
_atom_type_scat_dispersion_imag
_atom_type_scat_source
Ca Ca 0.2262 0.3064 'International Tables Vol C Tables 4.2.6.8 and 6.1.1.4'
O O 0.0106 0.0060 'International Tables Vol C Tables 4.2.6.8 and 6.1.1.4'
N N 0.0061 0.0033 'International Tables Vol C Tables 4.2.6.8 and 6.1.1.4'
C C 0.0033 0.0016 'International Tables Vol C Tables 4.2.6.8 and 6.1.1.4'
H H 0.0000 0.0000 'International Tables Vol C Tables 4.2.6.8 and 6.1.1.4'

loop_
_geom_angle_atom_site_label_1
_geom_angle_atom_site_label_2
_geom_angle_atom_site_label_3
_geom_angle
_geom_angle_site_symmetry_1
_geom_angle_site_symmetry_3
O8W Ca1 O2W 101.73(12) . .
O8W Ca1 O10W 98.25(12) . .
O2W Ca1 O10W 133.43(11) . .
O8W Ca1 O9 145.29(11) . .
O2W Ca1 O9 92.73(12) . .
O10W Ca1 O9 94.10(11) . .
O8W Ca1 O9W 73.28(11) . .
O2W Ca1 O9W 73.61(11) . .
O10W Ca1 O9W 72.63(11) . .
O9 Ca1 O9W 141.41(11) . .
O8W Ca1 O4W 77.26(11) . .
O2W Ca1 O4W 76.93(10) . .
O10W Ca1 O4W 149.01(10) . .
O9 Ca1 O4W 75.56(10) . .
O9W Ca1 O4W 132.44(11) . .
O8W Ca1 O5W 75.66(11) . .
O2W Ca1 O5W 146.58(10) . .
O10W Ca1 O5W 79.17(9) . .
O9 Ca1 O5W 75.01(10) . .
O9W Ca1 O5W 133.93(11) . .
O4W Ca1 O5W 69.97(8) . .
O8W Ca1 O10 163.78(11) . .
O2W Ca1 O10 75.69(12) . .
O10W Ca1 O10 73.64(10) . .
O9 Ca1 O10 50.68(10) . .
O9W Ca1 O10 90.75(11) . .
O4W Ca1 O10 116.98(10) . .
O5W Ca1 O10 115.45(10) . .
O8W Ca1 C15 170.84(12) . .
O2W Ca1 C15 81.63(13) . .
O10W Ca1 C15 85.19(12) . .
O9 Ca1 C15 25.56(11) . .
O9W Ca1 C15 115.88(12) . .
O4W Ca1 C15 95.41(11) . .
O5W Ca1 C15 96.78(12) . .
O10 Ca1 C15 25.29(11) . .
O6W Ca2 O11W 101.60(14) . 1_565
O6W Ca2 O3W 97.98(12) . .
O11W Ca2 O3W 134.09(11) 1_565 .
O6W Ca2 O1W 72.49(12) . .
O11W Ca2 O1W 74.44(12) 1_565 .
O3W Ca2 O1W 72.61(10) . .
O6W Ca2 O5 145.10(12) . .
O11W Ca2 O5 87.96(13) 1_565 .
O3W Ca2 O5 98.97(11) . .
O1W Ca2 O5 142.01(11) . .
O6W Ca2 O4W 76.29(12) . .
O11W Ca2 O4W 146.80(11) 1_565 .
O3W Ca2 O4W 78.23(10) . .
O1W Ca2 O4W 133.15(11) . .
O5 Ca2 O4W 77.62(10) . .
O6W Ca2 O5W 76.50(12) . .
O11W Ca2 O5W 77.44(10) 1_565 .
O3W Ca2 O5W 147.98(10) . .
O1W Ca2 O5W 132.30(11) . .
O5 Ca2 O5W 72.95(10) . .
O4W Ca2 O5W 69.80(9) . .
O6W Ca2 O6 163.68(12) . .
O11W Ca2 O6 78.17(12) 1_565 .
O3W Ca2 O6 71.99(10) . .
O1W Ca2 O6 91.95(11) . .
O5 Ca2 O6 51.01(11) . .
O4W Ca2 O6 112.94(10) . .
O5W Ca2 O6 118.87(10) . .
O6W Ca2 C8 170.39(13) . .
O11W Ca2 C8 80.55(13) 1_565 .
O3W Ca2 C8 86.85(12) . .
O1W Ca2 C8 117.01(12) . .
O5 Ca2 C8 25.30(11) . .
O4W Ca2 C8 96.71(11) . .
O5W Ca2 C8 94.99(11) . .
O6 Ca2 C8 25.84(11) . .
O6W Ca2 Ca1 73.30(9) . .
O11W Ca2 Ca1 112.45(8) 1_565 .
O3W Ca2 Ca1 112.84(7) . .
O1W Ca2 Ca1 145.78(8) . .
O5 Ca2 Ca1 72.04(7) . .
O4W Ca2 Ca1 34.63(7) . .
O5W Ca2 Ca1 35.17(7) . .
O6 Ca2 Ca1 122.15(7) . .
C8 Ca2 Ca1 97.19(9) . .
Ca2 O1W H1W 123(3) . .
Ca2 O1W H2W 133(3) . .
H1W O1W H2W 104(2) . .
Ca1 O2W H3W 116(3) . .
Ca1 O2W H4W 122(3) . .
H3W O2W H4W 101(3) . .
Ca2 O3W H5W 128(3) . .
Ca2 O3W H6W 113(3) . .
H5W O3W H6W 103(3) . .
C8 O5 Ca2 97.6(3) . .
Ca2 O4W Ca1 110.81(10) . .
Ca2 O4W H7W 112(3) . .
Ca1 O4W H7W 109(3) . .
Ca2 O4W H8W 122(3) . .
Ca1 O4W H8W 96(3) . .
H7W O4W H8W 106(2) . .
C8 O6 Ca2 88.4(3) . .
Ca1 O5W Ca2 109.42(10) . .
Ca1 O5W H9W 109(3) . .
Ca2 O5W H9W 116(3) . .
Ca1 O5W H10W 104(2) . .
Ca2 O5W H10W 117(2) . .
H9W O5W H10W 101(2) . .
Ca2 O6W H11W 116(4) . .
Ca2 O6W H12W 116(5) . .
H11W O6W H12W 110(6) . .
H13W O7W H14W 108(6) . .
C15 O9 Ca1 98.4(3) . .
Ca1 O8W H15W 122(3) . .
Ca1 O8W H16W 130(3) . .
H15W O8W H16W 100(3) . .
C15 O10 Ca1 86.9(3) . .
Ca1 O9W H17W 125(3) . .
Ca1 O9W H18W 123(3) . .
H17W O9W H18W 104(2) . .
Ca1 O10W H19W 118(4) . .
Ca1 O10W H20W 119(3) . .
H19W O10W H20W 107(4) . .
Ca2 O11W H21W 115(4) 1_545 .
Ca2 O11W H22W 119(4) 1_545 .
H21W O11W H22W 115(5) . .
H23W O12W H24W 100(3) . .
H25W O13W H26W 108(4) . .
H27W O14W H28W 102(3) . .
H29W O15W H30W 100(3) . .
H31W O16W H32W 100(3) . .
H33W O17W H34W 107(5) . .
H35W O18W H36W 102(3) . .
O7 N1 O8 123.7(4) . .
O7 N1 C12 118.8(4) . .
O8 N1 C12 117.5(4) . .
O3 N2 O4 122.8(4) . .
O3 N2 C5 118.9(4) . .
O4 N2 C5 118.3(4) . .
O11 N3 O12 122.6(4) . .
O11 N3 C19 119.5(4) . .
O12 N3 C19 117.9(4) . .
O16 N4 O15 123.3(4) . .
O16 N4 C26 118.2(4) . .
O15 N4 C26 118.6(4) . .
O1 C1 O2 125.0(4) . .
O1 C1 C2 117.4(4) . .
O2 C1 C2 117.5(4) . .
C3 C2 C7 120.2(4) . .
C3 C2 C1 118.9(4) . .
C7 C2 C1 120.9(4) . .
C2 C3 C4 120.5(4) . .
C2 C3 H3 119.7 . .
C4 C3 H3 119.7 . .
C3 C4 C5 118.1(4) . .
C3 C4 H4 121.0 . .
C5 C4 H4 121.0 . .
C6 C5 C4 122.5(5) . .
C6 C5 N2 119.3(4) . .
C4 C5 N2 118.2(4) . .
C7 C6 C5 118.4(4) . .
C7 C6 H6 120.8 . .
C5 C6 H6 120.8 . .
C6 C7 C2 120.3(4) . .
C6 C7 H7 119.8 . .
C2 C7 H7 119.8 . .
O5 C8 O6 122.4(5) . .
O5 C8 C9 119.4(4) . .
O6 C8 C9 118.2(4) . .
O5 C8 Ca2 57.1(3) . .
O6 C8 Ca2 65.8(3) . .
C9 C8 Ca2 170.9(3) . .
C14 C9 C10 120.8(4) . .
C14 C9 C8 120.6(4) . .
C10 C9 C8 118.7(4) . .
C9 C10 C11 119.9(4) . .
C9 C10 H10 120.1 . .
C11 C10 H10 120.1 . .
C12 C11 C10 117.1(4) . .
C12 C11 H11 121.5 . .
C10 C11 H11 121.5 . .
C11 C12 C13 124.4(4) . .
C11 C12 N1 117.4(4) . .
C13 C12 N1 118.2(4) . .
C14 C13 C12 117.8(4) . .
C14 C13 H13 121.1 . .
C12 C13 H13 121.1 . .
C13 C14 C9 120.1(4) . .
C13 C14 H14 119.9 . .
C9 C14 H14 119.9 . .
O10 C15 O9 123.2(5) . .
O10 C15 C16 119.7(4) . .
O9 C15 C16 117.1(4) . .
O10 C15 Ca1 67.8(3) . .
O9 C15 Ca1 56.1(2) . .
C16 C15 Ca1 168.1(3) . .
C21 C16 C17 118.5(4) . .
C21 C16 C15 121.5(4) . .
C17 C16 C15 120.0(4) . .
C18 C17 C16 121.2(4) . .
C18 C17 H17 119.4 . .
C16 C17 H17 119.4 . .
C19 C18 C17 118.5(4) . .
C19 C18 H18 120.8 . .
C17 C18 H18 120.8 . .
C18 C19 C20 122.3(4) . .
C18 C19 N3 119.7(4) . .
C20 C19 N3 117.9(4) . .
C21 C20 C19 117.9(4) . .
C21 C20 H20 121.0 . .
C19 C20 H20 121.0 . .
C20 C21 C16 121.5(4) . .
C20 C21 H21 119.2 . .
C16 C21 H21 119.2 . .
O13 C22 O14 125.7(4) . .
O13 C22 C23 116.7(4) . .
O14 C22 C23 117.6(5) . .
C28 C23 C24 119.6(4) . .
C28 C23 C22 119.5(4) . .
C24 C23 C22 120.9(4) . .
C25 C24 C23 120.4(4) . .
C25 C24 H24 119.8 . .
C23 C24 H24 119.8 . .
C26 C25 C24 118.0(4) . .
C26 C25 H25 121.0 . .
C24 C25 H25 121.0 . .
C25 C26 C27 123.7(4) . .
C25 C26 N4 118.7(4) . .
C27 C26 N4 117.5(4) . .
C28 C27 C26 117.6(4) . .
C28 C27 H27 121.2 . .
C26 C27 H27 121.2 . .
C27 C28 C23 120.5(4) . .
C27 C28 H28 119.7 . .
C23 C28 H28 119.7 . .

loop_
_geom_bond_atom_site_label_1
_geom_bond_atom_site_label_2
_geom_bond_distance
_geom_bond_site_symmetry_2
Ca1 O8W 2.372(3) .
Ca1 O2W 2.398(3) .
Ca1 O10W 2.406(3) .
Ca1 O9 2.438(3) .
Ca1 O9W 2.439(3) .
Ca1 O4W 2.518(3) .
Ca1 O5W 2.529(3) .
Ca1 O10 2.695(3) .
Ca1 C15 2.907(5) .
Ca2 O6W 2.375(3) .
Ca2 O11W 2.397(3) 1_565
Ca2 O3W 2.410(3) .
Ca2 O1W 2.422(3) .
Ca2 O5 2.450(3) .
Ca2 O4W 2.513(3) .
Ca2 O5W 2.545(3) .
Ca2 O6 2.640(3) .
Ca2 C8 2.893(6) .
O1 C1 1.259(6) .
O2 C1 1.263(6) .
O1W H1W 0.869(18) .
O1W H2W 0.855(18) .
O3 N2 1.225(5) .
O2W H3W 0.856(19) .
O2W H4W 0.884(19) .
O4 N2 1.232(5) .
O3W H5W 0.861(18) .
O3W H6W 0.860(18) .
O5 C8 1.247(5) .
O4W H7W 0.862(17) .
O4W H8W 0.847(18) .
O6 C8 1.262(6) .
O5W H9W 0.869(18) .
O5W H10W 0.873(18) .
O7 N1 1.219(5) .
O6W H11W 0.88(6) .
O6W H12W 0.73(5) .
O8 N1 1.233(5) .
O7W H13W 0.75(5) .
O7W H14W 0.80(6) .
O9 C15 1.268(5) .
O8W H15W 0.862(19) .
O8W H16W 0.864(19) .
O10 C15 1.244(5) .
O9W H17W 0.861(18) .
O9W H18W 0.852(18) .
O11 N3 1.220(5) .
O10W H19W 0.83(5) .
O10W H20W 0.96(5) .
O12 N3 1.233(4) .
O11W Ca2 2.397(3) 1_545
O11W H21W 0.85(5) .
O11W H22W 0.76(5) .
O13 C22 1.248(6) .
O12W H23W 0.862(19) .
O12W H24W 0.875(19) .
O14 C22 1.262(6) .
O13W H25W 0.91(5) .
O13W H26W 0.91(4) .
O15 N4 1.227(5) .
O14W H27W 0.851(19) .
O14W H28W 0.871(18) .
O16 N4 1.222(5) .
O15W H29W 0.856(19) .
O15W H30W 0.885(18) .
O16W H31W 0.868(18) .
O16W H32W 0.869(19) .
O17W H33W 0.93(5) .
O17W H34W 0.83(6) .
O18W H35W 0.864(19) .
O18W H36W 0.865(19) .
N1 C12 1.493(7) .
N2 C5 1.461(7) .
N3 C19 1.453(7) .
N4 C26 1.481(7) .
C1 C2 1.511(7) .
C2 C3 1.382(6) .
C2 C7 1.394(6) .
C3 C4 1.389(5) .
C3 H3 0.9500 .
C4 C5 1.390(6) .
C4 H4 0.9500 .
C5 C6 1.383(6) .
C6 C7 1.383(5) .
C6 H6 0.9500 .
C7 H7 0.9500 .
C8 C9 1.510(8) .
C9 C14 1.387(6) .
C9 C10 1.394(6) .
C10 C11 1.395(5) .
C10 H10 0.9500 .
C11 C12 1.375(6) .
C11 H11 0.9500 .
C12 C13 1.378(6) .
C13 C14 1.377(5) .
C13 H13 0.9500 .
C14 H14 0.9500 .
C15 C16 1.508(7) .
C16 C21 1.392(6) .
C16 C17 1.400(6) .
C17 C18 1.382(5) .
C17 H17 0.9500 .
C18 C19 1.377(6) .
C18 H18 0.9500 .
C19 C20 1.397(6) .
C20 C21 1.381(5) .
C20 H20 0.9500 .
C21 H21 0.9500 .
C22 C23 1.512(7) .
C23 C28 1.394(6) .
C23 C24 1.396(6) .
C24 C25 1.383(5) .
C24 H24 0.9500 .
C25 C26 1.366(6) .
C25 H25 0.9500 .
C26 C27 1.383(6) .
C27 C28 1.381(5) .
C27 H27 0.9500 .
C28 H28 0.9500 .

loop_
_geom_torsion_atom_site_label_1
_geom_torsion_atom_site_label_2
_geom_torsion_atom_site_label_3
_geom_torsion_atom_site_label_4
_geom_torsion
_geom_torsion_site_symmetry_1
_geom_torsion_site_symmetry_4
O8W Ca1 Ca2 O6W 178.57(16) . .
O2W Ca1 Ca2 O6W -85.02(14) . .
O10W Ca1 Ca2 O6W 86.92(13) . .
O9 Ca1 Ca2 O6W 0.73(12) . .
O9W Ca1 Ca2 O6W -177.52(17) . .
O4W Ca1 Ca2 O6W -89.95(16) . .
O5W Ca1 Ca2 O6W 90.16(16) . .
O10 Ca1 Ca2 O6W 1.25(12) . .
C15 Ca1 Ca2 O6W -1.15(13) . .
O8W Ca1 Ca2 O11W 82.65(14) . 1_565
O2W Ca1 Ca2 O11W 179.1(2) . 1_565
O10W Ca1 Ca2 O11W -9.00(14) . 1_565
O9 Ca1 Ca2 O11W -95.19(14) . 1_565
O9W Ca1 Ca2 O11W 86.56(18) . 1_565
O4W Ca1 Ca2 O11W 174.13(18) . 1_565
O5W Ca1 Ca2 O11W -5.76(17) . 1_565
O10 Ca1 Ca2 O11W -94.67(14) . 1_565
C15 Ca1 Ca2 O11W -97.07(15) . 1_565
O8W Ca1 Ca2 O3W -89.66(12) . .
O2W Ca1 Ca2 O3W 6.74(13) . .
O10W Ca1 Ca2 O3W 178.69(15) . .
O9 Ca1 Ca2 O3W 92.50(11) . .
O9W Ca1 Ca2 O3W -85.75(16) . .
O4W Ca1 Ca2 O3W 1.82(16) . .
O5W Ca1 Ca2 O3W -178.07(15) . .
O10 Ca1 Ca2 O3W 93.02(12) . .
C15 Ca1 Ca2 O3W 90.61(12) . .
O8W Ca1 Ca2 O1W 177.90(16) . .
O2W Ca1 Ca2 O1W -85.70(17) . .
O10W Ca1 Ca2 O1W 86.24(16) . .
O9 Ca1 Ca2 O1W 0.06(15) . .
O9W Ca1 Ca2 O1W -178.2(2) . .
O4W Ca1 Ca2 O1W -90.62(18) . .
O5W Ca1 Ca2 O1W 89.49(19) . .
O10 Ca1 Ca2 O1W 0.58(16) . .
C15 Ca1 Ca2 O1W -1.83(16) . .
O8W Ca1 Ca2 O5 2.70(12) . .
O2W Ca1 Ca2 O5 99.11(13) . .
O10W Ca1 Ca2 O5 -88.95(12) . .
O9 Ca1 Ca2 O5 -175.13(14) . .
O9W Ca1 Ca2 O5 6.61(16) . .
O4W Ca1 Ca2 O5 94.18(15) . .
O5W Ca1 Ca2 O5 -85.71(15) . .
O10 Ca1 Ca2 O5 -174.61(12) . .
C15 Ca1 Ca2 O5 -177.02(12) . .
O8W Ca1 Ca2 O4W -91.48(16) . .
O2W Ca1 Ca2 O4W 4.92(16) . .
O10W Ca1 Ca2 O4W 176.87(16) . .
O9 Ca1 Ca2 O4W 90.68(15) . .
O9W Ca1 Ca2 O4W -87.57(19) . .
O5W Ca1 Ca2 O4W -179.9(2) . .
O10 Ca1 Ca2 O4W 91.20(15) . .
C15 Ca1 Ca2 O4W 88.79(16) . .
O8W Ca1 Ca2 O5W 88.41(15) . .
O2W Ca1 Ca2 O5W -175.19(17) . .
O10W Ca1 Ca2 O5W -3.24(16) . .
O9 Ca1 Ca2 O5W -89.43(15) . .
O9W Ca1 Ca2 O5W 92.32(19) . .
O4W Ca1 Ca2 O5W 179.9(2) . .
O10 Ca1 Ca2 O5W -88.91(15) . .
C15 Ca1 Ca2 O5W -91.31(16) . .
O8W Ca1 Ca2 O6 -7.22(12) . .
O2W Ca1 Ca2 O6 89.19(13) . .
O10W Ca1 Ca2 O6 -98.87(12) . .
O9 Ca1 Ca2 O6 174.95(12) . .
O9W Ca1 Ca2 O6 -3.31(16) . .
O4W Ca1 Ca2 O6 84.27(15) . .
O5W Ca1 Ca2 O6 -95.63(15) . .
O10 Ca1 Ca2 O6 175.47(14) . .
C15 Ca1 Ca2 O6 173.06(12) . .
O8W Ca1 Ca2 C8 -0.06(12) . .
O2W Ca1 Ca2 C8 96.35(14) . .
O10W Ca1 Ca2 C8 -91.71(13) . .
O9 Ca1 Ca2 C8 -177.90(12) . .
O9W Ca1 Ca2 C8 3.85(17) . .
O4W Ca1 Ca2 C8 91.42(16) . .
O5W Ca1 Ca2 C8 -88.47(15) . .
O10 Ca1 Ca2 C8 -177.37(12) . .
C15 Ca1 Ca2 C8 -179.78(17) . .
O6W Ca2 O5 C8 179.5(3) . .
O11W Ca2 O5 C8 72.0(3) 1_565 .
O3W Ca2 O5 C8 -62.4(3) . .
O1W Ca2 O5 C8 10.8(4) . .
O4W Ca2 O5 C8 -138.1(3) . .
O5W Ca2 O5 C8 149.5(3) . .
O6 Ca2 O5 C8 -4.4(3) . .
Ca1 Ca2 O5 C8 -173.6(3) . .
O6W Ca2 O4W Ca1 80.37(14) . .
O11W Ca2 O4W Ca1 -9.9(3) 1_565 .
O3W Ca2 O4W Ca1 -178.29(15) . .
O1W Ca2 O4W Ca1 129.59(13) . .
O5 Ca2 O4W Ca1 -76.24(13) . .
O5W Ca2 O4W Ca1 -0.07(15) . .
O6 Ca2 O4W Ca1 -113.83(12) . .
C8 Ca2 O4W Ca1 -92.93(14) . .
O8W Ca1 O4W Ca2 79.25(13) . .
O2W Ca1 O4W Ca2 -175.29(15) . .
O10W Ca1 O4W Ca2 -5.5(3) . .
O9 Ca1 O4W Ca2 -78.96(13) . .
O9W Ca1 O4W Ca2 131.92(13) . .
O5W Ca1 O4W Ca2 0.07(15) . .
O10 Ca1 O4W Ca2 -109.06(13) . .
C15 Ca1 O4W Ca2 -95.20(14) . .
O6W Ca2 O6 C8 176.4(4) . .
O11W Ca2 O6 C8 -92.7(3) 1_565 .
O3W Ca2 O6 C8 122.6(3) . .
O1W Ca2 O6 C8 -166.4(3) . .
O5 Ca2 O6 C8 4.3(2) . .
O4W Ca2 O6 C8 54.4(3) . .
O5W Ca2 O6 C8 -24.4(3) . .
Ca1 Ca2 O6 C8 16.5(3) . .
O8W Ca1 O5W Ca2 -81.49(13) . .
O2W Ca1 O5W Ca2 8.2(3) . .
O10W Ca1 O5W Ca2 177.00(14) . .
O9 Ca1 O5W Ca2 79.73(13) . .
O9W Ca1 O5W Ca2 -130.31(13) . .
O4W Ca1 O5W Ca2 -0.07(14) . .
O10 Ca1 O5W Ca2 111.11(12) . .
C15 Ca1 O5W Ca2 93.24(14) . .
O6W Ca2 O5W Ca1 -80.07(14) . .
O11W Ca2 O5W Ca1 174.55(16) 1_565 .
O3W Ca2 O5W Ca1 3.4(3) . .
O1W Ca2 O5W Ca1 -130.51(13) . .
O5 Ca2 O5W Ca1 82.82(13) . .
O4W Ca2 O5W Ca1 0.07(15) . .
O6 Ca2 O5W Ca1 105.82(13) . .
C8 Ca2 O5W Ca1 95.40(14) . .
O8W Ca1 O9 C15 -179.3(3) . .
O2W Ca1 O9 C15 -64.1(3) . .
O10W Ca1 O9 C15 69.8(3) . .
O9W Ca1 O9 C15 2.8(4) . .
O4W Ca1 O9 C15 -139.8(3) . .
O5W Ca1 O9 C15 147.5(3) . .
O10 Ca1 O9 C15 4.9(2) . .
Ca2 Ca1 O9 C15 -175.7(3) . .
O8W Ca1 O10 C15 -176.4(4) . .
O2W Ca1 O10 C15 100.9(3) . .
O10W Ca1 O10 C15 -114.6(3) . .
O9 Ca1 O10 C15 -5.0(2) . .
O9W Ca1 O10 C15 173.7(3) . .
O4W Ca1 O10 C15 33.9(3) . .
O5W Ca1 O10 C15 -45.5(3) . .
Ca2 Ca1 O10 C15 -5.6(3) . .
O1 C1 C2 C3 1.5(6) . .
O2 C1 C2 C3 -177.3(4) . .
O1 C1 C2 C7 -179.0(4) . .
O2 C1 C2 C7 2.2(6) . .
C7 C2 C3 C4 0.3(6) . .
C1 C2 C3 C4 179.8(4) . .
C2 C3 C4 C5 0.5(6) . .
C3 C4 C5 C6 -0.5(6) . .
C3 C4 C5 N2 -179.4(4) . .
O3 N2 C5 C6 -166.7(4) . .
O4 N2 C5 C6 11.7(7) . .
O3 N2 C5 C4 12.3(6) . .
O4 N2 C5 C4 -169.4(4) . .
C4 C5 C6 C7 -0.3(6) . .
N2 C5 C6 C7 178.6(4) . .
C5 C6 C7 C2 1.1(6) . .
C3 C2 C7 C6 -1.2(6) . .
C1 C2 C7 C6 179.3(4) . .
Ca2 O5 C8 O6 8.5(5) . .
Ca2 O5 C8 C9 -170.2(4) . .
Ca2 O6 C8 O5 -7.8(4) . .
Ca2 O6 C8 C9 170.9(4) . .
O6W Ca2 C8 O5 -1.7(9) . .
O11W Ca2 C8 O5 -105.5(3) 1_565 .
O3W Ca2 C8 O5 118.8(3) . .
O1W Ca2 C8 O5 -172.6(2) . .
O4W Ca2 C8 O5 41.1(3) . .
O5W Ca2 C8 O5 -29.2(3) . .
O6 Ca2 C8 O5 172.1(4) . .
Ca1 Ca2 C8 O5 6.2(3) . .
O6W Ca2 C8 O6 -173.9(7) . .
O11W Ca2 C8 O6 82.3(3) 1_565 .
O3W Ca2 C8 O6 -53.4(3) . .
O1W Ca2 C8 O6 15.3(3) . .
O5 Ca2 C8 O6 -172.1(4) . .
O4W Ca2 C8 O6 -131.1(2) . .
O5W Ca2 C8 O6 158.7(2) . .
Ca1 Ca2 C8 O6 -166.0(2) . .
O6W Ca2 C8 C9 68(2) . .
O11W Ca2 C8 C9 -35.8(19) 1_565 .
O3W Ca2 C8 C9 -171.5(19) . .
O1W Ca2 C8 C9 -102.8(19) . .
O5 Ca2 C8 C9 69.7(19) . .
O4W Ca2 C8 C9 110.8(19) . .
O5W Ca2 C8 C9 41(2) . .
O6 Ca2 C8 C9 -118(2) . .
Ca1 Ca2 C8 C9 75.9(19) . .
O5 C8 C9 C14 -162.7(4) . .
O6 C8 C9 C14 18.6(7) . .
Ca2 C8 C9 C14 132.7(18) . .
O5 C8 C9 C10 18.0(7) . .
O6 C8 C9 C10 -160.7(4) . .
Ca2 C8 C9 C10 -47(2) . .
C14 C9 C10 C11 -0.6(6) . .
C8 C9 C10 C11 178.7(4) . .
C9 C10 C11 C12 1.4(5) . .
C10 C11 C12 C13 -0.9(6) . .
C10 C11 C12 N1 -179.3(4) . .
O7 N1 C12 C11 8.6(6) . .
O8 N1 C12 C11 -171.5(3) . .
O7 N1 C12 C13 -169.9(4) . .
O8 N1 C12 C13 10.0(6) . .
C11 C12 C13 C14 -0.3(6) . .
N1 C12 C13 C14 178.2(4) . .
C12 C13 C14 C9 1.0(6) . .
C10 C9 C14 C13 -0.6(6) . .
C8 C9 C14 C13 -179.9(4) . .
Ca1 O10 C15 O9 8.8(4) . .
Ca1 O10 C15 C16 -169.7(4) . .
Ca1 O9 C15 O10 -9.9(5) . .
Ca1 O9 C15 C16 168.7(3) . .
O8W Ca1 C15 O10 173.6(7) . .
O2W Ca1 C15 O10 -74.1(3) . .
O10W Ca1 C15 O10 61.1(3) . .
O9 Ca1 C15 O10 171.1(4) . .
O9W Ca1 C15 O10 -7.0(3) . .
O4W Ca1 C15 O10 -150.0(3) . .
O5W Ca1 C15 O10 139.6(2) . .
Ca2 Ca1 C15 O10 175.2(2) . .
O8W Ca1 C15 O9 2.5(9) . .
O2W Ca1 C15 O9 114.8(3) . .
O10W Ca1 C15 O9 -110.0(3) . .
O9W Ca1 C15 O9 -178.1(2) . .
O4W Ca1 C15 O9 38.9(3) . .
O5W Ca1 C15 O9 -31.5(3) . .
O10 Ca1 C15 O9 -171.1(4) . .
Ca2 Ca1 C15 O9 4.2(3) . .
O8W Ca1 C15 C16 -55(2) . .
O2W Ca1 C15 C16 56.9(16) . .
O10W Ca1 C15 C16 -167.9(16) . .
O9 Ca1 C15 C16 -57.9(15) . .
O9W Ca1 C15 C16 124.0(16) . .
O4W Ca1 C15 C16 -19.0(16) . .
O5W Ca1 C15 C16 -89.4(16) . .
O10 Ca1 C15 C16 131.0(17) . .
Ca2 Ca1 C15 C16 -53.7(16) . .
O10 C15 C16 C21 178.1(4) . .
O9 C15 C16 C21 -0.5(7) . .
Ca1 C15 C16 C21 51.6(18) . .
O10 C15 C16 C17 -0.8(7) . .
O9 C15 C16 C17 -179.4(4) . .
Ca1 C15 C16 C17 -127.3(14) . .
C21 C16 C17 C18 -0.7(6) . .
C15 C16 C17 C18 178.3(4) . .
C16 C17 C18 C19 1.2(6) . .
C17 C18 C19 C20 -0.1(7) . .
C17 C18 C19 N3 179.9(4) . .
O11 N3 C19 C18 -172.2(4) . .
O12 N3 C19 C18 9.6(7) . .
O11 N3 C19 C20 7.8(7) . .
O12 N3 C19 C20 -170.4(4) . .
C18 C19 C20 C21 -1.4(6) . .
N3 C19 C20 C21 178.5(4) . .
C19 C20 C21 C16 2.0(6) . .
C17 C16 C21 C20 -1.0(6) . .
C15 C16 C21 C20 -179.9(4) . .
O13 C22 C23 C28 20.5(6) . .
O14 C22 C23 C28 -159.9(4) . .
O13 C22 C23 C24 -159.0(4) . .
O14 C22 C23 C24 20.6(6) . .
C28 C23 C24 C25 -1.5(6) . .
C22 C23 C24 C25 178.0(4) . .
C23 C24 C25 C26 1.6(6) . .
C24 C25 C26 C27 0.2(6) . .
C24 C25 C26 N4 179.5(4) . .
O16 N4 C26 C25 11.8(6) . .
O15 N4 C26 C25 -168.7(4) . .
O16 N4 C26 C27 -168.9(4) . .
O15 N4 C26 C27 10.5(6) . .
C25 C26 C27 C28 -2.1(6) . .
N4 C26 C27 C28 178.7(4) . .
C26 C27 C28 C23 2.1(6) . .
C24 C23 C28 C27 -0.4(6) . .
C22 C23 C28 C27 -179.9(4) . .
